data_4307566
loop_
_publ_author_name
'Wen Zhang'
'Fei Zhao'
'Tao Liu'
'Mei Yuan'
'Zhe-Ming Wang'
'Song Gao'

_publ_contact_author
;
Prof. Song GAO
Beijing National Laboratory for Molecular Sciences
State Key Laboratory of Rare Earth Materials Chemistry and Applications, 
College of Chemistry and Molecular Engineering, 
Peking University, Beijing 100871, China
;
_publ_section_title
;
Spin Crossover in a Series of Iron(II) Complexes of
2-(2-Alkyl-2H-tetrazol-5-yl)-1,10-phenanthroline: Effects of Alkyl Side
Chain, Solvent, and Anion
;
_journal_name_full 'Inorganic Chemistry'
_journal_page_first 2541
_journal_page_last 2555
_journal_paper_doi 10.1021/ic062062h
_journal_volume 46
_journal_year 2007
_chemical_formula_sum 'C26 H14 Fe N12'
_chemical_formula_weight 550.34
_chemical_name_systematic
; 
 ? 
;
_space_group_IT_number 60
_symmetry_cell_setting orthorhombic
_symmetry_space_group_name_Hall '-P 2n 2ab'
_symmetry_space_group_name_H-M 'P b c n'
_atom_sites_solution_hydrogens geom
_atom_sites_solution_primary direct
_atom_sites_solution_secondary difmap
_audit_creation_method SHELXL-97
_cell_angle_alpha 90.00
_cell_angle_beta 90.00
_cell_angle_gamma 90.00
_cell_formula_units_Z 4
_cell_length_a 14.0448(4)
_cell_length_b 9.2259(3)
_cell_length_c 17.0103(7)
_cell_measurement_reflns_used 19152
_cell_measurement_temperature 293(2)
_cell_measurement_theta_max 27.485
_cell_measurement_theta_min 3.395
_cell_volume 2204.13(13)
_computing_cell_refinement 'HKL Scalepack (Otwinowski & Minor, 1997)'
_computing_data_collection 'KappaCCD (Nonius B. V., 1998)'
_computing_data_reduction 'HKL Denzo (Otwinowski & Minor, 1997) & maXus (Mackay et al., 1998)'
_computing_molecular_graphics 'Bruker SHELXTL V5.1 (Sheldrick, 1998)'
_computing_publication_material 'SHELXL-97 (Sheldrick, 1997)'
_computing_structure_refinement 'SHELXL-97 (Sheldrick, 1997)'
_computing_structure_solution 'SHELXS-97 (Sheldrick, 1990)'
_diffrn_ambient_temperature 293(2)
_diffrn_detector_area_resol_mean 0.76
_diffrn_measured_fraction_theta_full 0.998
_diffrn_measured_fraction_theta_max 0.998
_diffrn_measurement_device_type 'NONIUS KappaCCD'
_diffrn_measurement_method CCD
_diffrn_radiation_monochromator graphite
_diffrn_radiation_source 'fine-focus sealed tube'
_diffrn_radiation_type MoK\a
_diffrn_radiation_wavelength 0.71073
_diffrn_reflns_av_R_equivalents 0.1385
_diffrn_reflns_av_sigmaI/netI 0.0769
_diffrn_reflns_limit_h_max 18
_diffrn_reflns_limit_h_min -18
_diffrn_reflns_limit_k_max 11
_diffrn_reflns_limit_k_min -11
_diffrn_reflns_limit_l_max 22
_diffrn_reflns_limit_l_min -22
_diffrn_reflns_number 34940
_diffrn_reflns_theta_full 27.46
_diffrn_reflns_theta_max 27.46
_diffrn_reflns_theta_min 3.57
_exptl_absorpt_coefficient_mu 0.732
_exptl_absorpt_correction_T_max 0.985
_exptl_absorpt_correction_T_min 0.897
_exptl_absorpt_correction_type empirical
_exptl_absorpt_process_details '(Blessing, 1995, 1997)'
_exptl_crystal_colour red
_exptl_crystal_density_diffrn 1.658
_exptl_crystal_density_method 'not measured'
_exptl_crystal_description plate
_exptl_crystal_F_000 1120
_exptl_crystal_size_max 0.25
_exptl_crystal_size_mid 0.15
_exptl_crystal_size_min 0.03
_refine_diff_density_max 0.198
_refine_diff_density_min -0.374
_refine_diff_density_rms 0.050
_refine_ls_extinction_method none
_refine_ls_goodness_of_fit_ref 0.919
_refine_ls_hydrogen_treatment mixed
_refine_ls_matrix_type full
_refine_ls_number_parameters 177
_refine_ls_number_reflns 2511
_refine_ls_number_restraints 0
_refine_ls_restrained_S_all 0.919
_refine_ls_R_factor_all 0.1039
_refine_ls_R_factor_gt 0.0373
_refine_ls_shift/su_max 0.000
_refine_ls_shift/su_mean 0.000
_refine_ls_structure_factor_coef Fsqd
_refine_ls_weighting_details 'calc w=1/[\s^2^(Fo^2^)+(0.0450P)^2^+0.0000P] where P=(Fo^2^+2Fc^2^)/3'
_refine_ls_weighting_scheme calc
_refine_ls_wR_factor_gt 0.0768
_refine_ls_wR_factor_ref 0.0905
_reflns_number_gt 1364
_reflns_number_total 2511
_reflns_threshold_expression >2sigma(I)
_cod_data_source_file ic062062hsi20061026_105250_01.cif
_cod_data_source_block a-293K
_cod_depositor_comments
;
The following automatic conversions were performed:
'_symmetry_cell_setting' value 'Orthorhombic' changed to 'orthorhombic'
according to '/home/saulius/struct/CIF-dictionaries/cif_core.dic'
dictionary named 'cif_core.dic' version 2.4.1 from 2010-06-29.

Automatic conversion script
Id: cif_fix_enum 1527 2010-12-29 10:47:43Z saulius 
;
_cod_database_code 4307566

loop_
_symmetry_equiv_pos_as_xyz
'x, y, z'
'-x+1/2, -y+1/2, z+1/2'
'-x, y, -z+1/2'
'x+1/2, -y+1/2, -z'
'-x, -y, -z'
'x-1/2, y-1/2, -z-1/2'
'x, -y, z-1/2'
'-x-1/2, y-1/2, z'

loop_
_atom_site_label
_atom_site_type_symbol
_atom_site_fract_x
_atom_site_fract_y
_atom_site_fract_z
_atom_site_U_iso_or_equiv
_atom_site_adp_type
_atom_site_occupancy
_atom_site_symmetry_multiplicity
_atom_site_calc_flag
_atom_site_refinement_flags
_atom_site_disorder_assembly
_atom_site_disorder_group
Fe1 Fe 0.5000 0.18284(5) 0.7500 0.03550(17) Uani 1 2 d S . .
N1 N 0.51053(12) 0.0147(2) 0.65338(11) 0.0372(5) Uani 1 1 d . . .
N2 N 0.64730(13) 0.14888(19) 0.72979(11) 0.0330(5) Uani 1 1 d . . .
N3 N 0.57275(13) 0.3368(2) 0.82523(12) 0.0388(5) Uani 1 1 d . . .
N4 N 0.55350(14) 0.4420(2) 0.87763(13) 0.0457(6) Uani 1 1 d . . .
N5 N 0.63402(14) 0.4873(2) 0.90873(13) 0.0493(6) Uani 1 1 d . . .
N6 N 0.70808(14) 0.4130(2) 0.87702(13) 0.0453(5) Uani 1 1 d . . .
C1 C 0.44097(18) -0.0533(3) 0.61413(16) 0.0465(7) Uani 1 1 d . . .
H1 H 0.3781 -0.0295 0.6255 0.056 Uiso 1 1 calc R . .
C2 C 0.4587(2) -0.1587(3) 0.55666(17) 0.0539(8) Uani 1 1 d . . .
H2 H 0.4082 -0.2059 0.5322 0.065 Uiso 1 1 calc R . .
C3 C 0.5496(2) -0.1919(3) 0.53680(17) 0.0556(8) Uani 1 1 d . . .
H3 H 0.5619 -0.2623 0.4990 0.067 Uiso 1 1 calc R . .
C4 C 0.62580(17) -0.1184(3) 0.57398(15) 0.0423(7) Uani 1 1 d . . .
C5 C 0.72422(19) -0.1419(3) 0.55605(16) 0.0517(7) Uani 1 1 d . . .
H5 H 0.7404 -0.2069 0.5165 0.062 Uiso 1 1 calc R . .
C6 C 0.79418(19) -0.0716(3) 0.59531(16) 0.0498(7) Uani 1 1 d . . .
H6 H 0.8575 -0.0884 0.5821 0.060 Uiso 1 1 calc R . .
C7 C 0.77204(16) 0.0281(3) 0.65678(15) 0.0395(6) Uani 1 1 d . . .
C8 C 0.83931(16) 0.1052(3) 0.70202(16) 0.0444(7) Uani 1 1 d . . .
H8 H 0.9040 0.0911 0.6933 0.053 Uiso 1 1 calc R . .
C9 C 0.81030(16) 0.2001(2) 0.75838(16) 0.0427(7) Uani 1 1 d . . .
H9 H 0.8550 0.2502 0.7882 0.051 Uiso 1 1 calc R . .
C10 C 0.71219(16) 0.2220(2) 0.77139(14) 0.0350(6) Uani 1 1 d . . .
C11 C 0.67557(15) 0.0541(2) 0.67431(14) 0.0332(6) Uani 1 1 d . . .
C12 C 0.60163(15) -0.0188(2) 0.63260(14) 0.0355(6) Uani 1 1 d . . .
C13 C 0.66805(15) 0.3230(2) 0.82615(15) 0.0352(6) Uani 1 1 d . . .

loop_
_atom_site_aniso_label
_atom_site_aniso_U_11
_atom_site_aniso_U_22
_atom_site_aniso_U_33
_atom_site_aniso_U_23
_atom_site_aniso_U_13
_atom_site_aniso_U_12
Fe1 0.0236(2) 0.0411(3) 0.0417(3) 0.000 -0.0001(2) 0.000
N1 0.0321(11) 0.0392(11) 0.0404(13) 0.0024(9) 0.0003(9) -0.0029(9)
N2 0.0271(10) 0.0345(11) 0.0375(14) 0.0004(9) 0.0012(9) -0.0004(9)
N3 0.0342(11) 0.0423(12) 0.0397(13) -0.0037(11) -0.0024(10) 0.0017(9)
N4 0.0433(13) 0.0481(13) 0.0458(15) -0.0052(12) -0.0008(11) 0.0040(10)
N5 0.0470(13) 0.0526(14) 0.0481(15) -0.0072(12) -0.0041(11) 0.0005(11)
N6 0.0381(11) 0.0484(13) 0.0495(15) -0.0084(11) -0.0062(11) -0.0030(11)
C1 0.0398(14) 0.0497(16) 0.0500(19) 0.0035(15) -0.0039(13) -0.0087(13)
C2 0.0555(17) 0.0534(19) 0.053(2) -0.0058(15) -0.0092(15) -0.0154(14)
C3 0.070(2) 0.0488(17) 0.0480(19) -0.0073(15) -0.0017(16) -0.0006(15)
C4 0.0484(16) 0.0407(15) 0.0376(17) 0.0003(13) -0.0016(13) 0.0017(12)
C5 0.0568(18) 0.0532(17) 0.0452(19) -0.0099(14) 0.0107(14) 0.0093(14)
C6 0.0415(15) 0.0519(17) 0.056(2) -0.0014(15) 0.0121(14) 0.0100(14)
C7 0.0338(13) 0.0403(14) 0.0444(16) 0.0048(12) 0.0075(11) 0.0017(11)
C8 0.0276(13) 0.0497(16) 0.0560(19) 0.0068(14) 0.0039(12) 0.0024(12)
C9 0.0291(12) 0.0457(14) 0.0532(18) 0.0037(15) -0.0037(12) -0.0038(11)
C10 0.0326(13) 0.0353(13) 0.0372(16) 0.0054(11) -0.0011(11) -0.0012(11)
C11 0.0323(12) 0.0330(13) 0.0344(15) 0.0048(12) 0.0043(11) 0.0001(10)
C12 0.0351(12) 0.0345(13) 0.0370(16) 0.0032(12) 0.0008(12) 0.0011(11)
C13 0.0302(12) 0.0363(13) 0.0390(15) 0.0058(13) -0.0039(11) -0.0013(11)

loop_
_atom_type_symbol
_atom_type_description
_atom_type_scat_dispersion_real
_atom_type_scat_dispersion_imag
_atom_type_scat_source
C C 0.0033 0.0016 'International Tables Vol C Tables 4.2.6.8 and 6.1.1.4'
H H 0.0000 0.0000 'International Tables Vol C Tables 4.2.6.8 and 6.1.1.4'
N N 0.0061 0.0033 'International Tables Vol C Tables 4.2.6.8 and 6.1.1.4'
Fe Fe 0.3463 0.8444 'International Tables Vol C Tables 4.2.6.8 and 6.1.1.4'

loop_
_geom_angle_atom_site_label_1
_geom_angle_atom_site_label_2
_geom_angle_atom_site_label_3
_geom_angle
_geom_angle_site_symmetry_1
_geom_angle_site_symmetry_3
_geom_angle_publ_flag
N2 Fe1 N2 163.01(10) 3_656 . ?
N2 Fe1 N3 117.45(7) 3_656 . ?
N2 Fe1 N3 74.49(7) . . ?
N2 Fe1 N3 74.49(7) 3_656 3_656 ?
N2 Fe1 N3 117.45(7) . 3_656 ?
N3 Fe1 N3 98.12(10) . 3_656 ?
N2 Fe1 N1 94.60(7) 3_656 . ?
N2 Fe1 N1 73.59(7) . . ?
N3 Fe1 N1 147.82(7) . . ?
N3 Fe1 N1 92.93(7) 3_656 . ?
N2 Fe1 N1 73.59(7) 3_656 3_656 ?
N2 Fe1 N1 94.60(7) . 3_656 ?
N3 Fe1 N1 92.93(7) . 3_656 ?
N3 Fe1 N1 147.82(7) 3_656 3_656 ?
N1 Fe1 N1 93.55(9) . 3_656 ?
C1 N1 C12 116.7(2) . . ?
C1 N1 Fe1 129.41(16) . . ?
C12 N1 Fe1 113.89(15) . . ?
C10 N2 C11 119.9(2) . . ?
C10 N2 Fe1 120.31(16) . . ?
C11 N2 Fe1 119.82(15) . . ?
C13 N3 N4 105.09(19) . . ?
C13 N3 Fe1 114.48(15) . . ?
N4 N3 Fe1 140.28(15) . . ?
N5 N4 N3 108.83(19) . . ?
N4 N5 N6 109.8(2) . . ?
C13 N6 N5 104.52(19) . . ?
N1 C1 C2 122.9(2) . . ?
C3 C2 C1 119.9(3) . . ?
C2 C3 C4 119.5(3) . . ?
C12 C4 C3 116.7(2) . . ?
C12 C4 C5 119.1(2) . . ?
C3 C4 C5 124.2(3) . . ?
C6 C5 C4 121.5(2) . . ?
C5 C6 C7 120.8(2) . . ?
C11 C7 C8 116.3(2) . . ?
C11 C7 C6 118.3(2) . . ?
C8 C7 C6 125.4(2) . . ?
C9 C8 C7 120.5(2) . . ?
C8 C9 C10 119.7(2) . . ?
N2 C10 C9 120.7(2) . . ?
N2 C10 C13 111.8(2) . . ?
C9 C10 C13 127.5(2) . . ?
N2 C11 C7 122.9(2) . . ?
N2 C11 C12 116.1(2) . . ?
C7 C11 C12 121.0(2) . . ?
N1 C12 C4 124.2(2) . . ?
N1 C12 C11 116.6(2) . . ?
C4 C12 C11 119.2(2) . . ?
N6 C13 N3 111.8(2) . . ?
N6 C13 C10 129.7(2) . . ?
N3 C13 C10 118.5(2) . . ?

loop_
_geom_bond_atom_site_label_1
_geom_bond_atom_site_label_2
_geom_bond_distance
_geom_bond_site_symmetry_2
_geom_bond_publ_flag
Fe1 N2 2.1205(18) 3_656 ?
Fe1 N2 2.1205(18) . ?
Fe1 N3 2.1677(19) . ?
Fe1 N3 2.1677(19) 3_656 ?
Fe1 N1 2.2646(19) . ?
Fe1 N1 2.2646(19) 3_656 ?
N1 C1 1.339(3) . ?
N1 C12 1.363(3) . ?
N2 C10 1.337(3) . ?
N2 C11 1.347(3) . ?
N3 C13 1.344(3) . ?
N3 N4 1.345(3) . ?
N4 N5 1.317(3) . ?
N5 N6 1.358(3) . ?
N6 C13 1.324(3) . ?
C1 C2 1.402(3) . ?
C2 C3 1.355(4) . ?
C3 C4 1.416(3) . ?
C4 C12 1.398(3) . ?
C4 C5 1.432(3) . ?
C5 C6 1.354(3) . ?
C6 C7 1.427(3) . ?
C7 C11 1.408(3) . ?
C7 C8 1.411(3) . ?
C8 C9 1.360(3) . ?
C9 C10 1.410(3) . ?
C10 C13 1.456(3) . ?
C11 C12 1.426(3) . ?
